data_2238571
loop_
_publ_author_name
'Moon, Dohyun'
'Choi, Jong-Ha'

_publ_section_title
;
 <i>trans</i>-Difluoridotetrakis(pyridine-\k<i>N</i>)chromium(III)
 perchlorate from synchrotron radiation
;
_journal_coeditor_code TK5248
_journal_issue 9
_journal_name_full 'Acta Crystallographica Section E'
_journal_page_first m514
_journal_paper_doi 10.1107/S1600536813023052
_journal_volume 69
_journal_year 2013
_chemical_formula_iupac '[Cr F2 (C5 H5 N1)4] Cl O4'
_chemical_formula_moiety 'C20 H20 Cr F2 N4 +, Cl O4 -'
_chemical_formula_sum 'C20 H20 Cl Cr F2 N4 O4'
_chemical_formula_weight 505.85
_chemical_name_systematic
;
<i>trans</i>-Difluoridotetrakis(pyridine-\k<i>N</i>)chromium(III) perchlorate
;
_space_group_crystal_system triclinic
_space_group_IT_number 2
_space_group_name_Hall '-P 1'
_space_group_name_H-M_alt 'P -1'
_symmetry_space_group_name_Hall '-P 1'
_symmetry_space_group_name_H-M 'P -1'
_atom_sites_solution_hydrogens geom
_audit_creation_method SHELXL-2013
_cell_angle_alpha 68.46(3)
_cell_angle_beta 68.31(3)
_cell_angle_gamma 79.38(3)
_cell_formula_units_Z 2
_cell_length_a 9.5690(19)
_cell_length_b 10.615(2)
_cell_length_c 12.663(3)
_cell_measurement_reflns_used 33119
_cell_measurement_temperature 99(2)
_cell_measurement_theta_max 33.55
_cell_measurement_theta_min 0.36
_cell_volume 1109.9(5)
_computing_cell_refinement '<i>HKL3000sm</i> (Otwinowski & Minor, 1997)'
_computing_data_collection
;
<i>PAL ADSC Quantum-210 ADX Software</i> (Arvai & Nielsen, 1983)
;
_computing_data_reduction '<i>HKL3000sm</i> (Otwinowski & Minor, 1997)'
_computing_molecular_graphics 'DIAMOND (Brandenburg, 2007)'
_computing_publication_material 'WinGX (Farrugia, 2012)'
_computing_structure_refinement '<i>SHELX-2013-XL</i> (Sheldrick, 2008)'
_computing_structure_solution '<i>SHELX-2013-XS</i> (Sheldrick, 2008)'
_diffrn_ambient_temperature 99(2)
_diffrn_measured_fraction_theta_full 0.944
_diffrn_measured_fraction_theta_max 0.932
_diffrn_measurement_device_type 'ADSC Q210 CCD area-detector'
_diffrn_measurement_method 'omega scan'
_diffrn_radiation_type synchrotron
_diffrn_radiation_wavelength 0.63001
_diffrn_reflns_av_R_equivalents 0.0200
_diffrn_reflns_limit_h_max 13
_diffrn_reflns_limit_h_min -13
_diffrn_reflns_limit_k_max 14
_diffrn_reflns_limit_k_min -14
_diffrn_reflns_limit_l_max 17
_diffrn_reflns_limit_l_min -17
_diffrn_reflns_number 11523
_diffrn_reflns_theta_full 22.210
_diffrn_reflns_theta_max 25.999
_diffrn_reflns_theta_min 1.624
_exptl_absorpt_coefficient_mu 0.493
_exptl_absorpt_correction_T_max 0.993
_exptl_absorpt_correction_T_min 0.985
_exptl_absorpt_correction_type empirical
_exptl_absorpt_process_details '(<i>HKL3000sm</i>; Otwinowski & Minor, 1997)'
_exptl_crystal_colour plate
_exptl_crystal_density_diffrn 1.514
_exptl_crystal_description pink
_exptl_crystal_F_000 518
_exptl_crystal_size_max 0.030
_exptl_crystal_size_mid 0.030
_exptl_crystal_size_min 0.015
_refine_diff_density_max 0.513
_refine_diff_density_min -0.609
_refine_ls_extinction_coef 0.062(4)
_refine_ls_extinction_expression Fc^*^=kFc[1+0.001xFc^2^\l^3^/sin(2\q)]^-1/4^
_refine_ls_extinction_method SHELXL
_refine_ls_goodness_of_fit_ref 1.054
_refine_ls_hydrogen_treatment constr
_refine_ls_matrix_type full
_refine_ls_number_parameters 293
_refine_ls_number_reflns 5842
_refine_ls_number_restraints 0
_refine_ls_restrained_S_all 1.054
_refine_ls_R_factor_all 0.0444
_refine_ls_R_factor_gt 0.0360
_refine_ls_shift/su_max 0.001
_refine_ls_shift/su_mean 0.000
_refine_ls_structure_factor_coef Fsqd
_refine_ls_weighting_details
;
 w=1/[\s^2^(Fo^2^)+(0.0543P)^2^+0.5188P]
 where P=(Fo^2^+2Fc^2^)/3
;
_refine_ls_weighting_scheme calc
_refine_ls_wR_factor_gt 0.0953
_refine_ls_wR_factor_ref 0.0988
_reflns_number_gt 4912
_reflns_number_total 5842
_reflns_threshold_expression I>2\s(I)
_cod_data_source_file tk5248.cif
_cod_data_source_block I
_cod_database_code 2238571
_cod_database_fobs_code 2238571

loop_
_space_group_symop_operation_xyz
'x, y, z'
'-x, -y, -z'

loop_
_atom_site_type_symbol
_atom_site_label
_atom_site_fract_x
_atom_site_fract_y
_atom_site_fract_z
_atom_site_U_iso_or_equiv
_atom_site_adp_type
_atom_site_calc_flag
_atom_site_occupancy
_atom_site_symmetry_multiplicity
Cr Cr1 0.0000 1.0000 0.0000 0.01263(9) Uani d 1 2
F F1 0.01103(10) 1.14193(9) 0.04859(8) 0.01655(19) Uani d 1 1
N N1 -0.16449(15) 0.91455(13) 0.16450(12) 0.0144(2) Uani d 1 1
C C1 -0.24067(17) 0.99130(16) 0.23459(14) 0.0160(3) Uani d 1 1
H H1 -0.2177 1.0836 0.2077 0.019 Uiso calc 1 1
C C2 -0.35141(18) 0.94021(17) 0.34453(15) 0.0184(3) Uani d 1 1
H H2 -0.4036 0.9969 0.3918 0.022 Uiso calc 1 1
C C3 -0.38521(19) 0.80573(18) 0.38478(15) 0.0206(3) Uani d 1 1
H H3 -0.4594 0.7682 0.4605 0.025 Uiso calc 1 1
C C4 -0.30797(19) 0.72648(17) 0.31164(16) 0.0213(3) Uani d 1 1
H H4 -0.3294 0.6341 0.3366 0.026 Uiso calc 1 1
C C5 -0.19964(18) 0.78444(16) 0.20218(15) 0.0177(3) Uani d 1 1
H H5 -0.1484 0.7307 0.1520 0.021 Uiso calc 1 1
N N2 0.17550(15) 0.89172(13) 0.06286(12) 0.0150(3) Uani d 1 1
C C6 0.24772(18) 0.94873(16) 0.10540(14) 0.0182(3) Uani d 1 1
H H6 0.2131 1.0362 0.1120 0.022 Uiso calc 1 1
C C7 0.37130(19) 0.88404(18) 0.14009(16) 0.0212(3) Uani d 1 1
H H7 0.4210 0.9271 0.1691 0.025 Uiso calc 1 1
C C8 0.42122(19) 0.75607(18) 0.13180(15) 0.0214(3) Uani d 1 1
H H8 0.5052 0.7097 0.1556 0.026 Uiso calc 1 1
C C9 0.34678(19) 0.69668(17) 0.08827(16) 0.0210(3) Uani d 1 1
H H9 0.3789 0.6089 0.0817 0.025 Uiso calc 1 1
C C10 0.22513(18) 0.76705(16) 0.05457(15) 0.0181(3) Uani d 1 1
H H10 0.1746 0.7262 0.0245 0.022 Uiso calc 1 1
Cr Cr2 0.0000 1.0000 0.5000 0.01280(9) Uani d 1 2
F F2 -0.15818(10) 1.01373(10) 0.44431(8) 0.01706(19) Uani d 1 1
N N3 0.08874(14) 0.82597(13) 0.45187(11) 0.0148(3) Uani d 1 1
C C11 0.02042(18) 0.77691(17) 0.40054(15) 0.0179(3) Uani d 1 1
H H11 -0.0646 0.8267 0.3805 0.022 Uiso calc 1 1
C C12 0.06960(19) 0.65643(17) 0.37590(15) 0.0204(3) Uani d 1 1
H H12 0.0185 0.6242 0.3400 0.024 Uiso calc 1 1
C C13 0.19391(19) 0.58355(17) 0.40415(15) 0.0209(3) Uani d 1 1
H H13 0.2300 0.5010 0.3875 0.025 Uiso calc 1 1
C C14 0.26469(19) 0.63353(17) 0.45721(15) 0.0205(3) Uani d 1 1
H H14 0.3502 0.5855 0.4776 0.025 Uiso calc 1 1
C C15 0.20934(18) 0.75428(17) 0.48022(14) 0.0179(3) Uani d 1 1
H H15 0.2578 0.7877 0.5171 0.022 Uiso calc 1 1
N N4 0.12228(15) 1.12831(14) 0.33344(12) 0.0157(3) Uani d 1 1
C C16 0.05298(18) 1.21171(16) 0.25660(14) 0.0177(3) Uani d 1 1
H H16 -0.0518 1.2052 0.2758 0.021 Uiso calc 1 1
C C17 0.1294(2) 1.30722(17) 0.14993(15) 0.0215(3) Uani d 1 1
H H17 0.0773 1.3660 0.0976 0.026 Uiso calc 1 1
C C18 0.2822(2) 1.31577(18) 0.12077(16) 0.0246(4) Uani d 1 1
H H18 0.3368 1.3805 0.0483 0.030 Uiso calc 1 1
C C19 0.3546(2) 1.2278(2) 0.19953(17) 0.0263(4) Uani d 1 1
H H19 0.4600 1.2304 0.1809 0.032 Uiso calc 1 1
C C20 0.27139(18) 1.13681(18) 0.30494(15) 0.0211(3) Uani d 1 1
H H20 0.3208 1.0781 0.3593 0.025 Uiso calc 1 1
Cl Cl1P 0.64390(4) 0.40483(4) 0.24420(3) 0.01718(10) Uani d 1 1
O O1P 0.53210(15) 0.45637(14) 0.33397(13) 0.0305(3) Uani d 1 1
O O2P 0.5964(2) 0.44001(15) 0.14139(13) 0.0374(4) Uani d 1 1
O O3P 0.66002(17) 0.26002(13) 0.29401(13) 0.0304(3) Uani d 1 1
O O4P 0.78435(15) 0.46338(17) 0.20959(16) 0.0387(4) Uani d 1 1

loop_
_atom_site_aniso_label
_atom_site_aniso_U_11
_atom_site_aniso_U_22
_atom_site_aniso_U_33
_atom_site_aniso_U_12
_atom_site_aniso_U_13
_atom_site_aniso_U_23
Cr1 0.01311(16) 0.01227(16) 0.01356(16) 0.00203(12) -0.00396(13) -0.00714(12)
F1 0.0183(4) 0.0153(4) 0.0190(4) 0.0016(3) -0.0062(4) -0.0100(3)
N1 0.0146(6) 0.0150(6) 0.0150(6) 0.0008(5) -0.0050(5) -0.0071(5)
C1 0.0153(7) 0.0167(7) 0.0178(7) 0.0020(5) -0.0060(6) -0.0086(6)
C2 0.0142(7) 0.0245(8) 0.0184(7) 0.0011(6) -0.0046(6) -0.0110(6)
C3 0.0161(7) 0.0263(8) 0.0183(7) -0.0041(6) -0.0036(6) -0.0067(6)
C4 0.0225(8) 0.0195(8) 0.0223(8) -0.0046(6) -0.0066(7) -0.0063(6)
C5 0.0197(7) 0.0157(7) 0.0195(7) 0.0000(6) -0.0065(6) -0.0081(6)
N2 0.0149(6) 0.0152(6) 0.0149(6) 0.0021(5) -0.0042(5) -0.0069(5)
C6 0.0188(7) 0.0180(7) 0.0182(7) 0.0018(6) -0.0054(6) -0.0085(6)
C7 0.0196(7) 0.0241(8) 0.0227(8) 0.0014(6) -0.0089(7) -0.0101(6)
C8 0.0176(7) 0.0234(8) 0.0212(8) 0.0047(6) -0.0068(6) -0.0075(6)
C9 0.0198(7) 0.0193(7) 0.0230(8) 0.0061(6) -0.0067(7) -0.0098(6)
C10 0.0185(7) 0.0170(7) 0.0188(7) 0.0022(6) -0.0053(6) -0.0083(6)
Cr2 0.00999(15) 0.01573(17) 0.01295(16) 0.00214(12) -0.00418(12) -0.00595(12)
F2 0.0138(4) 0.0204(5) 0.0191(4) 0.0021(3) -0.0077(4) -0.0080(4)
N3 0.0133(6) 0.0163(6) 0.0135(6) 0.0011(5) -0.0033(5) -0.0057(5)
C11 0.0153(7) 0.0199(7) 0.0187(7) 0.0013(6) -0.0056(6) -0.0076(6)
C12 0.0190(7) 0.0213(8) 0.0225(8) 0.0003(6) -0.0065(6) -0.0101(6)
C13 0.0200(7) 0.0180(7) 0.0218(8) 0.0023(6) -0.0035(6) -0.0084(6)
C14 0.0172(7) 0.0214(8) 0.0198(7) 0.0056(6) -0.0053(6) -0.0072(6)
C15 0.0146(7) 0.0220(8) 0.0176(7) 0.0033(6) -0.0055(6) -0.0087(6)
N4 0.0140(6) 0.0183(6) 0.0149(6) 0.0007(5) -0.0035(5) -0.0076(5)
C16 0.0175(7) 0.0193(7) 0.0165(7) 0.0023(6) -0.0056(6) -0.0077(6)
C17 0.0266(8) 0.0191(7) 0.0178(7) 0.0018(6) -0.0068(7) -0.0068(6)
C18 0.0272(9) 0.0224(8) 0.0196(8) -0.0054(7) -0.0003(7) -0.0073(6)
C19 0.0183(8) 0.0327(10) 0.0242(8) -0.0051(7) -0.0013(7) -0.0090(7)
C20 0.0149(7) 0.0275(8) 0.0194(7) -0.0010(6) -0.0046(6) -0.0073(6)
Cl1P 0.01680(17) 0.01445(17) 0.02051(18) 0.00369(12) -0.00615(14) -0.00815(13)
O1P 0.0234(6) 0.0276(7) 0.0369(8) 0.0019(5) 0.0019(6) -0.0201(6)
O2P 0.0580(10) 0.0308(8) 0.0269(7) -0.0049(7) -0.0253(7) -0.0007(6)
O3P 0.0427(8) 0.0139(6) 0.0382(8) 0.0093(5) -0.0219(7) -0.0092(5)
O4P 0.0178(6) 0.0411(8) 0.0597(10) -0.0049(6) -0.0017(7) -0.0291(8)

loop_
_atom_type_symbol
_atom_type_description
_atom_type_scat_dispersion_real
_atom_type_scat_dispersion_imag
_atom_type_scat_source
C C 0.0024 0.0012 'International Tables Vol C Tables 4.2.6.8 and 6.1.1.4'
H H 0.0000 0.0000 'International Tables Vol C Tables 4.2.6.8 and 6.1.1.4'
N N 0.0047 0.0024 'International Tables Vol C Tables 4.2.6.8 and 6.1.1.4'
O O 0.0086 0.0047 'International Tables Vol C Tables 4.2.6.8 and 6.1.1.4'
F F 0.0136 0.0079 'International Tables Vol C Tables 4.2.6.8 and 6.1.1.4'
Cl Cl 0.1230 0.1262 'International Tables Vol C Tables 4.2.6.8 and 6.1.1.4'
Cr Cr 0.2897 0.4907 'International Tables Vol C Tables 4.2.6.8 and 6.1.1.4'

loop_
_geom_angle_atom_site_label_1
_geom_angle_atom_site_label_2
_geom_angle_atom_site_label_3
_geom_angle_site_symmetry_1
_geom_angle_site_symmetry_3
_geom_angle
F1 Cr1 F1 2_575 . 180.0
F1 Cr1 N1 2_575 2_575 90.52(5)
F1 Cr1 N1 . 2_575 89.48(5)
F1 Cr1 N1 2_575 . 89.48(5)
F1 Cr1 N1 . . 90.52(5)
N1 Cr1 N1 2_575 . 180.00(7)
F1 Cr1 N2 2_575 2_575 90.40(5)
F1 Cr1 N2 . 2_575 89.60(5)
N1 Cr1 N2 2_575 2_575 92.68(6)
N1 Cr1 N2 . 2_575 87.32(6)
F1 Cr1 N2 2_575 . 89.60(5)
F1 Cr1 N2 . . 90.40(5)
N1 Cr1 N2 2_575 . 87.32(6)
N1 Cr1 N2 . . 92.68(6)
N2 Cr1 N2 2_575 . 180.0
C1 N1 C5 . . 118.53(14)
C1 N1 Cr1 . . 119.68(11)
C5 N1 Cr1 . . 121.77(11)
N1 C1 C2 . . 122.25(15)
N1 C1 H1 . . 118.9
C2 C1 H1 . . 118.9
C3 C2 C1 . . 119.33(15)
C3 C2 H2 . . 120.3
C1 C2 H2 . . 120.3
C2 C3 C4 . . 118.55(15)
C2 C3 H3 . . 120.7
C4 C3 H3 . . 120.7
C5 C4 C3 . . 119.09(16)
C5 C4 H4 . . 120.5
C3 C4 H4 . . 120.5
N1 C5 C4 . . 122.22(15)
N1 C5 H5 . . 118.9
C4 C5 H5 . . 118.9
C6 N2 C10 . . 118.41(14)
C6 N2 Cr1 . . 120.40(10)
C10 N2 Cr1 . . 121.05(11)
N2 C6 C7 . . 122.17(15)
N2 C6 H6 . . 118.9
C7 C6 H6 . . 118.9
C8 C7 C6 . . 119.12(16)
C8 C7 H7 . . 120.4
C6 C7 H7 . . 120.4
C7 C8 C9 . . 118.91(16)
C7 C8 H8 . . 120.5
C9 C8 H8 . . 120.5
C10 C9 C8 . . 119.00(15)
C10 C9 H9 . . 120.5
C8 C9 H9 . . 120.5
N2 C10 C9 . . 122.39(16)
N2 C10 H10 . . 118.8
C9 C10 H10 . . 118.8
F2 Cr2 F2 2_576 . 180.0
F2 Cr2 N4 2_576 . 89.64(6)
F2 Cr2 N4 . . 90.36(6)
F2 Cr2 N4 2_576 2_576 90.36(6)
F2 Cr2 N4 . 2_576 89.64(6)
N4 Cr2 N4 . 2_576 180.0
F2 Cr2 N3 2_576 2_576 90.31(5)
F2 Cr2 N3 . 2_576 89.69(5)
N4 Cr2 N3 . 2_576 87.08(6)
N4 Cr2 N3 2_576 2_576 92.92(6)
F2 Cr2 N3 2_576 . 89.68(5)
F2 Cr2 N3 . . 90.32(5)
N4 Cr2 N3 . . 92.92(6)
N4 Cr2 N3 2_576 . 87.08(6)
N3 Cr2 N3 2_576 . 180.0
C11 N3 C15 . . 118.33(14)
C11 N3 Cr2 . . 120.91(11)
C15 N3 Cr2 . . 120.55(11)
N3 C11 C12 . . 122.38(15)
N3 C11 H11 . . 118.8
C12 C11 H11 . . 118.8
C13 C12 C11 . . 119.25(16)
C13 C12 H12 . . 120.4
C11 C12 H12 . . 120.4
C12 C13 C14 . . 118.63(15)
C12 C13 H13 . . 120.7
C14 C13 H13 . . 120.7
C15 C14 C13 . . 119.30(15)
C15 C14 H14 . . 120.4
C13 C14 H14 . . 120.4
N3 C15 C14 . . 122.11(15)
N3 C15 H15 . . 118.9
C14 C15 H15 . . 118.9
C16 N4 C20 . . 118.68(15)
C16 N4 Cr2 . . 120.86(11)
C20 N4 Cr2 . . 120.25(12)
N4 C16 C17 . . 122.13(16)
N4 C16 H16 . . 118.9
C17 C16 H16 . . 118.9
C18 C17 C16 . . 119.13(17)
C18 C17 H17 . . 120.4
C16 C17 H17 . . 120.4
C17 C18 C19 . . 118.76(17)
C17 C18 H18 . . 120.6
C19 C18 H18 . . 120.6
C20 C19 C18 . . 119.08(17)
C20 C19 H19 . . 120.5
C18 C19 H19 . . 120.5
N4 C20 C19 . . 122.20(17)
N4 C20 H20 . . 118.9
C19 C20 H20 . . 118.9
O4P Cl1P O3P . . 110.13(10)
O4P Cl1P O2P . . 109.84(11)
O3P Cl1P O2P . . 109.44(9)
O4P Cl1P O1P . . 109.02(9)
O3P Cl1P O1P . . 108.90(9)
O2P Cl1P O1P . . 109.50(10)

loop_
_geom_bond_atom_site_label_1
_geom_bond_atom_site_label_2
_geom_bond_site_symmetry_2
_geom_bond_distance
Cr1 F1 2_575 1.8566(10)
Cr1 F1 . 1.8566(10)
Cr1 N1 2_575 2.0867(16)
Cr1 N1 . 2.0867(16)
Cr1 N2 2_575 2.0929(15)
Cr1 N2 . 2.0929(15)
N1 C1 . 1.3478(19)
N1 C5 . 1.348(2)
C1 C2 . 1.386(2)
C1 H1 . 0.9500
C2 C3 . 1.384(2)
C2 H2 . 0.9500
C3 C4 . 1.396(2)
C3 H3 . 0.9500
C4 C5 . 1.386(2)
C4 H4 . 0.9500
C5 H5 . 0.9500
N2 C6 . 1.343(2)
N2 C10 . 1.350(2)
C6 C7 . 1.388(2)
C6 H6 . 0.9500
C7 C8 . 1.383(2)
C7 H7 . 0.9500
C8 C9 . 1.386(3)
C8 H8 . 0.9500
C9 C10 . 1.381(2)
C9 H9 . 0.9500
C10 H10 . 0.9500
Cr2 F2 2_576 1.8552(10)
Cr2 F2 . 1.8552(10)
Cr2 N4 . 2.0799(17)
Cr2 N4 2_576 2.0800(17)
Cr2 N3 2_576 2.0908(14)
Cr2 N3 . 2.0908(14)
N3 C11 . 1.345(2)
N3 C15 . 1.350(2)
C11 C12 . 1.385(2)
C11 H11 . 0.9500
C12 C13 . 1.383(2)
C12 H12 . 0.9500
C13 C14 . 1.386(3)
C13 H13 . 0.9500
C14 C15 . 1.385(2)
C14 H14 . 0.9500
C15 H15 . 0.9500
N4 C16 . 1.341(2)
N4 C20 . 1.348(2)
C16 C17 . 1.387(2)
C16 H16 . 0.9500
C17 C18 . 1.382(3)
C17 H17 . 0.9500
C18 C19 . 1.391(3)
C18 H18 . 0.9500
C19 C20 . 1.378(3)
C19 H19 . 0.9500
C20 H20 . 0.9500
Cl1P O4P . 1.4342(15)
Cl1P O3P . 1.4342(14)
Cl1P O2P . 1.4351(15)
Cl1P O1P . 1.4416(14)

loop_
_geom_hbond_atom_site_label_D
_geom_hbond_atom_site_label_H
_geom_hbond_atom_site_label_A
_geom_hbond_site_symmetry_A
_geom_hbond_distance_DH
_geom_hbond_distance_HA
_geom_hbond_distance_DA
_geom_hbond_angle_DHA
C1 H1 F1 . 0.95 2.36 2.892(2) 115
C6 H6 F1 . 0.95 2.31 2.874(2) 118
C11 H11 F2 . 0.95 2.32 2.879(2) 117
C16 H16 F2 . 0.95 2.39 2.915(2) 115
C14 H14 O1P . 0.95 2.61 3.154(2) 117
C9 H9 O2P . 0.95 2.63 3.320(3) 130
C1 H1 O3P 1_465 0.95 2.41 3.107(2) 130
C4 H4 O1P 1_455 0.95 2.51 3.368(2) 150
C5 H5 F1 2_575 0.95 2.38 2.900(2) 114
C10 H10 F1 2_575 0.95 2.31 2.863(2) 117
C15 H15 F2 2_576 0.95 2.29 2.856(2) 117
C20 H20 F2 2_576 0.95 2.34 2.860(2) 114
C15 H15 O3P 2_666 0.95 2.64 3.466(2) 146
C19 H19 O2P 1_565 0.95 2.58 3.227(3) 125

loop_
_geom_torsion_atom_site_label_1
_geom_torsion_atom_site_label_2
_geom_torsion_atom_site_label_3
_geom_torsion_atom_site_label_4
_geom_torsion
C5 N1 C1 C2 1.2(2)
Cr1 N1 C1 C2 179.81(12)
N1 C1 C2 C3 0.3(2)
C1 C2 C3 C4 -1.2(2)
C2 C3 C4 C5 0.5(3)
C1 N1 C5 C4 -1.9(2)
Cr1 N1 C5 C4 179.55(13)
C3 C4 C5 N1 1.0(3)
C10 N2 C6 C7 0.4(2)
Cr1 N2 C6 C7 -175.43(12)
N2 C6 C7 C8 -0.6(3)
C6 C7 C8 C9 0.4(3)
C7 C8 C9 C10 0.0(3)
C6 N2 C10 C9 0.1(2)
Cr1 N2 C10 C9 175.84(12)
C8 C9 C10 N2 -0.2(3)
C15 N3 C11 C12 -0.1(2)
Cr2 N3 C11 C12 -175.00(12)
N3 C11 C12 C13 -0.4(3)
C11 C12 C13 C14 0.4(3)
C12 C13 C14 C15 0.0(2)
C11 N3 C15 C14 0.5(2)
Cr2 N3 C15 C14 175.44(12)
C13 C14 C15 N3 -0.5(2)
C20 N4 C16 C17 -0.9(2)
Cr2 N4 C16 C17 173.85(12)
N4 C16 C17 C18 0.9(2)
C16 C17 C18 C19 0.1(2)
C17 C18 C19 C20 -1.2(3)
C16 N4 C20 C19 -0.3(2)
Cr2 N4 C20 C19 -175.00(14)
C18 C19 C20 N4 1.3(3)
